data_1556451
loop_
_publ_author_name
'Marshall, G.'
'Wooles, A.J.'
'Mills, D.P.'
'Lewis, W.'
'Blake, A.J.'
'Liddle, S.T.'

_publ_section_title
;
 Synthesis and Characterisation of Lanthanide N-Trimethylsilyl and
 -Mesityl Functionalised Bis(iminophosphorano)methanides and
 -Methanediides
;
_journal_name_full Inorganics
_journal_page_first 46
_journal_page_last 69
_journal_paper_doi 10.3390/inorganics1010046
_journal_volume 1
_journal_year 2013
_chemical_formula_moiety 'C35 H47 Gd I2 N2 O1 P2 Si2, C4 H8 O'
_chemical_formula_sum 'C39 H55 Gd I2 N2 O2 P2 Si2'
_chemical_formula_weight 1113.02
_space_group_IT_number 14
_space_group_name_Hall '-P 2ybc'
_space_group_name_H-M_alt 'P 1 21/c 1'
_symmetry_cell_setting monoclinic
_symmetry_space_group_name_Hall '-P 2ybc'
_symmetry_space_group_name_H-M 'P 1 21/c 1'
_atom_sites_solution_hydrogens 'geom, Me from difmap'
_atom_sites_solution_primary direct
_atom_sites_solution_secondary difmap
_cell_angle_alpha 90.00
_cell_angle_beta 99.491(5)
_cell_angle_gamma 90.00
_cell_formula_units_Z 4
_cell_length_a 16.1695(8)
_cell_length_b 19.5199(12)
_cell_length_c 14.1982(8)
_cell_measurement_reflns_used 5773
_cell_measurement_temperature 90(2)
_cell_measurement_theta_max 74.72
_cell_measurement_theta_min 3.58
_cell_volume 4420.0(4)
_computing_cell_refinement
;
CrysAlisPro, Agilent Technologies,
Version 1.171.35.19 (release 27-10-2011 CrysAlis171 .NET)
(compiled Oct 27 2011,15:02:11)
;
_computing_data_collection
;
CrysAlisPro, Agilent Technologies,
Version 1.171.35.19 (release 27-10-2011 CrysAlis171 .NET)
(compiled Oct 27 2011,15:02:11)
;
_computing_data_reduction
;
CrysAlisPro, Agilent Technologies,
Version 1.171.35.19 (release 27-10-2011 CrysAlis171 .NET)
(compiled Oct 27 2011,15:02:11)
;
_computing_molecular_graphics ' ? '
_computing_publication_material 'enCIFer(Allen et al.,2004);PLATON(Spek,2003)'
_computing_structure_refinement 'SHELXL97 (Sheldrick, 2008)'
_computing_structure_solution 'SHELXS97 (Sheldrick, 2008)'
_diffrn_ambient_temperature 90(2)
_diffrn_detector_area_resol_mean 10.3613
_diffrn_measured_fraction_theta_full 0.999
_diffrn_measured_fraction_theta_max 0.971
_diffrn_measurement_device_type 'SuperNova, Single source at offset), Atlas'
_diffrn_measurement_method '\w scans'
_diffrn_radiation_monochromator mirror
_diffrn_radiation_source 'SuperNova (Cu) X-ray Source'
_diffrn_radiation_type 'Cu K\a'
_diffrn_radiation_wavelength 1.5418
_diffrn_reflns_av_R_equivalents 0.1240
_diffrn_reflns_av_sigmaI/netI 0.1231
_diffrn_reflns_limit_h_max 16
_diffrn_reflns_limit_h_min -20
_diffrn_reflns_limit_k_max 23
_diffrn_reflns_limit_k_min -23
_diffrn_reflns_limit_l_max 17
_diffrn_reflns_limit_l_min -17
_diffrn_reflns_number 28684
_diffrn_reflns_theta_full 67.50
_diffrn_reflns_theta_max 74.98
_diffrn_reflns_theta_min 3.58
_diffrn_standards_decay_% 0
_diffrn_standards_interval_count .
_diffrn_standards_number 0
_exptl_absorpt_coefficient_mu 22.135
_exptl_absorpt_correction_T_max 0.650
_exptl_absorpt_correction_T_min 0.327
_exptl_absorpt_correction_type gaussian
_exptl_absorpt_process_details
;
CrysAlisPro, Agilent Technologies,
Version 1.171.35.19 (release 27-10-2011 CrysAlis171 .NET)
(compiled Oct 27 2011,15:02:11)
Numerical absorption correction based on gaussian integration over
			a multifaceted crystal model
;
_exptl_crystal_colour colourless
_exptl_crystal_density_diffrn 1.673
_exptl_crystal_density_method 'not measured'
_exptl_crystal_description block
_exptl_crystal_F_000 2188
_exptl_crystal_size_max 0.1357
_exptl_crystal_size_mid 0.1124
_exptl_crystal_size_min 0.0547
_refine_diff_density_max 1.949
_refine_diff_density_min -1.585
_refine_diff_density_rms 0.213
_refine_ls_extinction_method none
_refine_ls_goodness_of_fit_ref 1.033
_refine_ls_hydrogen_treatment constr
_refine_ls_matrix_type full
_refine_ls_number_parameters 472
_refine_ls_number_reflns 8830
_refine_ls_number_restraints 212
_refine_ls_restrained_S_all 1.023
_refine_ls_R_factor_all 0.0951
_refine_ls_R_factor_gt 0.0589
_refine_ls_shift/su_max 0.001
_refine_ls_shift/su_mean 0.000
_refine_ls_structure_factor_coef Fsqd
_refine_ls_weighting_details 'calc w=1/[\s^2^(Fo^2^)+(0.0465P)^2^] where P=(Fo^2^+2Fc^2^)/3'
_refine_ls_weighting_scheme calc
_refine_ls_wR_factor_gt 0.1300
_refine_ls_wR_factor_ref 0.1518
_reflns_number_gt 6154
_reflns_number_total 8830
_reflns_threshold_expression I>2\s(I)
_cod_data_source_file inorganics-01-00046-s001.cif
_cod_data_source_block 1b
_cod_original_sg_symbol_H-M 'P 21/c'
_cod_database_code 1556451

loop_
_symmetry_equiv_pos_as_xyz
'x, y, z'
'-x, y+1/2, -z+1/2'
'-x, -y, -z'
'x, -y-1/2, z-1/2'

loop_
_atom_site_label
_atom_site_type_symbol
_atom_site_fract_x
_atom_site_fract_y
_atom_site_fract_z
_atom_site_U_iso_or_equiv
_atom_site_adp_type
_atom_site_occupancy
_atom_site_symmetry_multiplicity
_atom_site_calc_flag
_atom_site_refinement_flags
_atom_site_disorder_assembly
_atom_site_disorder_group
Gd1 Gd 0.30180(3) 0.60332(3) 0.80743(4) 0.01317(13) Uani 1 1 d U . .
I1 I 0.49070(3) 0.60894(3) 0.81310(4) 0.02209(15) Uani 1 1 d U . .
I2 I 0.26662(3) 0.75327(3) 0.76494(4) 0.01996(14) Uani 1 1 d U . .
P1 P 0.18217(13) 0.49313(11) 0.86632(15) 0.0129(4) Uani 1 1 d U . .
P2 P 0.27128(13) 0.46837(11) 0.69327(15) 0.0123(4) Uani 1 1 d U . .
Si1 Si 0.08039(14) 0.62473(12) 0.85930(17) 0.0152(5) Uani 1 1 d U . .
Si2 Si 0.27866(15) 0.58542(13) 0.54785(17) 0.0169(5) Uani 1 1 d U . .
O1 O 0.3454(4) 0.5988(3) 0.9752(4) 0.0186(12) Uani 1 1 d U A .
N1 N 0.1669(4) 0.5734(4) 0.8469(5) 0.0136(13) Uani 1 1 d U . .
N2 N 0.2759(4) 0.5462(4) 0.6571(5) 0.0134(13) Uani 1 1 d U . .
C1 C 0.2707(5) 0.4701(5) 0.8170(6) 0.0135(14) Uani 1 1 d U . .
H1 H 0.3141 0.4418 0.8579 0.016 Uiso 1 1 calc R . .
C2 C 0.0879(5) 0.4438(5) 0.8226(6) 0.0173(16) Uani 1 1 d U . .
C3 C 0.0360(6) 0.4673(5) 0.7414(6) 0.0192(17) Uani 1 1 d U . .
H3 H 0.0503 0.5077 0.7106 0.023 Uiso 1 1 calc R . .
C4 C -0.0373(6) 0.4318(5) 0.7047(8) 0.027(2) Uani 1 1 d U . .
H4 H -0.0726 0.4484 0.6493 0.033 Uiso 1 1 calc R . .
C5 C -0.0587(6) 0.3727(6) 0.7485(7) 0.025(2) Uani 1 1 d U . .
H5 H -0.1086 0.3486 0.7233 0.030 Uiso 1 1 calc R . .
C6 C -0.0065(6) 0.3483(5) 0.8304(7) 0.026(2) Uani 1 1 d U . .
H6 H -0.0206 0.3077 0.8610 0.031 Uiso 1 1 calc R . .
C7 C 0.0666(6) 0.3846(5) 0.8668(6) 0.0176(17) Uani 1 1 d U . .
H7 H 0.1021 0.3684 0.9223 0.021 Uiso 1 1 calc R . .
C8 C 0.2089(5) 0.4717(5) 0.9921(6) 0.0166(16) Uani 1 1 d U . .
C9 C 0.1955(6) 0.5203(5) 1.0589(6) 0.0187(18) Uani 1 1 d U . .
H9 H 0.1706 0.5631 1.0389 0.022 Uiso 1 1 calc R . .
C10 C 0.2193(6) 0.5058(6) 1.1572(7) 0.025(2) Uani 1 1 d U . .
H10 H 0.2095 0.5387 1.2034 0.030 Uiso 1 1 calc R . .
C11 C 0.2561(7) 0.4452(6) 1.1859(7) 0.030(2) Uani 1 1 d U . .
H11 H 0.2728 0.4365 1.2521 0.036 Uiso 1 1 calc R . .
C12 C 0.2699(6) 0.3949(5) 1.1190(7) 0.0231(19) Uani 1 1 d U . .
H12 H 0.2950 0.3522 1.1392 0.028 Uiso 1 1 calc R . .
C13 C 0.2456(6) 0.4097(5) 1.0217(7) 0.0224(19) Uani 1 1 d U . .
H13 H 0.2545 0.3765 0.9754 0.027 Uiso 1 1 calc R . .
C14 C 0.3634(6) 0.4185(5) 0.6760(6) 0.0167(17) Uani 1 1 d U . .
C15 C 0.4300(5) 0.4535(5) 0.6459(7) 0.021(2) Uani 1 1 d U . .
H15 H 0.4262 0.5015 0.6354 0.025 Uiso 1 1 calc R . .
C16 C 0.5010(6) 0.4188(6) 0.6315(8) 0.027(2) Uani 1 1 d U . .
H16 H 0.5462 0.4427 0.6114 0.032 Uiso 1 1 calc R . .
C17 C 0.5062(6) 0.3474(6) 0.6466(7) 0.028(2) Uani 1 1 d U . .
H17 H 0.5548 0.3233 0.6360 0.033 Uiso 1 1 calc R . .
C18 C 0.4416(6) 0.3127(5) 0.6766(7) 0.027(2) Uani 1 1 d U . .
H18 H 0.4455 0.2646 0.6868 0.033 Uiso 1 1 calc R . .
C19 C 0.3698(6) 0.3482(5) 0.6924(7) 0.0209(19) Uani 1 1 d U . .
H19 H 0.3254 0.3243 0.7143 0.025 Uiso 1 1 calc R . .
C20 C 0.1823(5) 0.4212(4) 0.6283(6) 0.0116(15) Uani 1 1 d U . .
C21 C 0.1317(5) 0.4501(5) 0.5509(6) 0.0148(16) Uani 1 1 d U . .
H21 H 0.1415 0.4958 0.5326 0.018 Uiso 1 1 calc R . .
C22 C 0.0665(6) 0.4127(5) 0.4997(6) 0.0190(18) Uani 1 1 d U . .
H22 H 0.0321 0.4329 0.4462 0.023 Uiso 1 1 calc R . .
C23 C 0.0512(6) 0.3470(5) 0.5257(7) 0.0193(18) Uani 1 1 d U . .
H23 H 0.0080 0.3210 0.4886 0.023 Uiso 1 1 calc R . .
C24 C 0.0989(5) 0.3187(5) 0.6061(7) 0.0188(18) Uani 1 1 d U . .
H24 H 0.0874 0.2736 0.6255 0.023 Uiso 1 1 calc R . .
C25 C 0.1631(6) 0.3560(4) 0.6579(7) 0.0191(18) Uani 1 1 d U . .
H25 H 0.1946 0.3370 0.7142 0.023 Uiso 1 1 calc R . .
C26 C 0.0365(6) 0.6638(5) 0.7417(7) 0.0210(18) Uani 1 1 d U . .
H26A H 0.0816 0.6865 0.7151 0.032 Uiso 1 1 calc R . .
H26B H -0.0065 0.6974 0.7505 0.032 Uiso 1 1 calc R . .
H26C H 0.0116 0.6278 0.6978 0.032 Uiso 1 1 calc R . .
C27 C 0.1149(6) 0.6954(5) 0.9445(7) 0.0217(18) Uani 1 1 d U . .
H27A H 0.1303 0.6766 1.0090 0.033 Uiso 1 1 calc R . .
H27B H 0.0690 0.7283 0.9437 0.033 Uiso 1 1 calc R . .
H27C H 0.1635 0.7185 0.9258 0.033 Uiso 1 1 calc R . .
C28 C -0.0067(6) 0.5791(5) 0.9058(8) 0.025(2) Uani 1 1 d U . .
H28A H -0.0304 0.5439 0.8600 0.037 Uiso 1 1 calc R . .
H28B H -0.0504 0.6121 0.9146 0.037 Uiso 1 1 calc R . .
H28C H 0.0154 0.5575 0.9671 0.037 Uiso 1 1 calc R . .
C29 C 0.1811(6) 0.6382(5) 0.5148(8) 0.027(2) Uani 1 1 d U . .
H29A H 0.1317 0.6088 0.5131 0.041 Uiso 1 1 calc R . .
H29B H 0.1806 0.6588 0.4517 0.041 Uiso 1 1 calc R . .
H29C H 0.1800 0.6745 0.5623 0.041 Uiso 1 1 calc R . .
C30 C 0.3692(6) 0.6458(5) 0.5579(8) 0.026(2) Uani 1 1 d U . .
H30A H 0.3677 0.6771 0.6117 0.040 Uiso 1 1 calc R . .
H30B H 0.3657 0.6723 0.4988 0.040 Uiso 1 1 calc R . .
H30C H 0.4218 0.6198 0.5687 0.040 Uiso 1 1 calc R . .
C31 C 0.2880(6) 0.5248(5) 0.4473(7) 0.024(2) Uani 1 1 d U . .
H31A H 0.3414 0.5002 0.4614 0.035 Uiso 1 1 calc R . .
H31B H 0.2859 0.5508 0.3879 0.035 Uiso 1 1 calc R . .
H31C H 0.2416 0.4920 0.4403 0.035 Uiso 1 1 calc R . .
C32 C 0.4070(5) 0.5516(5) 1.0301(7) 0.0194(16) Uani 1 1 d DU A .
H32A H 0.4334 0.5223 0.9865 0.023 Uiso 1 1 calc R . .
H32B H 0.3795 0.5219 1.0723 0.023 Uiso 1 1 calc R . .
C33 C 0.4717(6) 0.5972(5) 1.0884(8) 0.0294(19) Uani 1 1 d DU . .
H33A H 0.5256 0.5951 1.0641 0.035 Uiso 0.69(3) 1 calc PR A 1
H33B H 0.4813 0.5831 1.1563 0.035 Uiso 0.69(3) 1 calc PR A 1
H33C H 0.5127 0.6149 1.0498 0.035 Uiso 0.31(3) 1 calc PR A 2
H33D H 0.5017 0.5731 1.1453 0.035 Uiso 0.31(3) 1 calc PR A 2
C34 C 0.4331(8) 0.6728(7) 1.0768(14) 0.029(3) Uani 0.69(3) 1 d PDU A 1
H34A H 0.4362 0.6956 1.1396 0.035 Uiso 0.69(3) 1 calc PR A 1
H34B H 0.4626 0.7013 1.0352 0.035 Uiso 0.69(3) 1 calc PR A 1
C34A C 0.4134(19) 0.6568(19) 1.117(2) 0.030(3) Uani 0.31(3) 1 d PDU A 2
H34C H 0.3907 0.6449 1.1760 0.036 Uiso 0.31(3) 1 calc PR A 2
H34D H 0.4442 0.7007 1.1274 0.036 Uiso 0.31(3) 1 calc PR A 2
C35 C 0.3451(6) 0.6601(6) 1.0322(7) 0.0290(19) Uani 1 1 d DU . .
H35A H 0.3095 0.6536 1.0819 0.035 Uiso 0.69(3) 1 calc PR A 1
H35B H 0.3231 0.6994 0.9916 0.035 Uiso 0.69(3) 1 calc PR A 1
H35C H 0.2902 0.6649 1.0536 0.035 Uiso 0.31(3) 1 calc PR A 2
H35D H 0.3537 0.7007 0.9931 0.035 Uiso 0.31(3) 1 calc PR A 2
O2 O 0.2734(5) 0.2813(4) 0.8654(6) 0.0354(17) Uani 1 1 d DU . .
C36 C 0.3529(6) 0.2547(6) 0.9122(8) 0.035(2) Uani 1 1 d DU B .
H36A H 0.3654 0.2710 0.9790 0.042 Uiso 1 1 calc R . .
H36B H 0.3987 0.2696 0.8783 0.042 Uiso 1 1 calc R . .
C37 C 0.3448(7) 0.1785(6) 0.9094(9) 0.037(3) Uani 1 1 d DU . .
H37A H 0.3816 0.1569 0.9640 0.044 Uiso 1 1 calc R B .
H37B H 0.3582 0.1596 0.8490 0.044 Uiso 1 1 calc R . .
C38 C 0.2532(8) 0.1686(6) 0.9162(10) 0.042(3) Uani 1 1 d DU B .
H38A H 0.2323 0.1237 0.8898 0.050 Uiso 0.62(6) 1 calc PR B 1
H38B H 0.2434 0.1723 0.9830 0.050 Uiso 0.62(6) 1 calc PR B 1
H38C H 0.2272 0.1350 0.8680 0.050 Uiso 0.38(6) 1 calc PR B 2
H38D H 0.2471 0.1517 0.9805 0.050 Uiso 0.38(6) 1 calc PR B 2
C39 C 0.2137(9) 0.2260(8) 0.8570(17) 0.029(5) Uani 0.62(6) 1 d PDU B 1
H39A H 0.1989 0.2115 0.7895 0.035 Uiso 0.62(6) 1 calc PR B 1
H39B H 0.1619 0.2408 0.8798 0.035 Uiso 0.62(6) 1 calc PR B 1
C39A C 0.2127(15) 0.2371(11) 0.898(3) 0.030(9) Uiso 0.38(6) 1 d PDU B 2
H39C H 0.1617 0.2335 0.8490 0.037 Uiso 0.38(6) 1 calc PR B 2
H39D H 0.1964 0.2555 0.9574 0.037 Uiso 0.38(6) 1 calc PR B 2

loop_
_atom_site_aniso_label
_atom_site_aniso_U_11
_atom_site_aniso_U_22
_atom_site_aniso_U_33
_atom_site_aniso_U_23
_atom_site_aniso_U_13
_atom_site_aniso_U_12
Gd1 0.0077(2) 0.0151(2) 0.0169(2) -0.0007(2) 0.0028(2) -0.00085(18)
I1 0.0079(3) 0.0289(3) 0.0295(3) 0.0008(2) 0.0034(2) -0.0020(2)
I2 0.0164(3) 0.0165(3) 0.0283(3) 0.0013(2) 0.0076(2) 0.0012(2)
P1 0.0090(10) 0.0152(10) 0.0154(9) 0.0006(8) 0.0045(8) 0.0004(8)
P2 0.0072(9) 0.0137(9) 0.0167(10) -0.0010(8) 0.0039(8) -0.0004(7)
Si1 0.0089(11) 0.0188(11) 0.0186(11) -0.0029(9) 0.0044(9) 0.0029(9)
Si2 0.0166(12) 0.0200(12) 0.0150(11) 0.0019(9) 0.0049(10) -0.0014(9)
O1 0.011(3) 0.029(3) 0.013(3) -0.003(2) -0.007(2) 0.002(2)
N1 0.007(3) 0.021(3) 0.013(3) 0.004(3) 0.002(3) 0.000(2)
N2 0.008(3) 0.016(3) 0.016(3) -0.003(2) 0.004(3) -0.002(2)
C1 0.006(4) 0.019(3) 0.014(3) 0.001(3) -0.001(3) 0.001(3)
C2 0.012(4) 0.026(4) 0.017(4) -0.009(3) 0.010(3) -0.001(3)
C3 0.014(4) 0.025(5) 0.019(4) -0.001(4) 0.006(3) -0.001(3)
C4 0.018(4) 0.029(5) 0.035(5) -0.006(4) 0.004(4) 0.003(4)
C5 0.015(4) 0.035(5) 0.026(5) -0.011(4) 0.009(4) -0.007(4)
C6 0.029(5) 0.028(5) 0.024(5) -0.008(4) 0.015(4) -0.012(4)
C7 0.018(4) 0.025(4) 0.012(4) -0.002(3) 0.009(3) 0.002(3)
C8 0.013(4) 0.022(4) 0.015(3) 0.002(3) 0.002(3) -0.003(3)
C9 0.011(4) 0.032(5) 0.013(4) -0.001(3) 0.001(3) 0.000(4)
C10 0.017(5) 0.040(5) 0.015(4) -0.006(4) -0.003(4) 0.000(4)
C11 0.022(5) 0.055(6) 0.014(4) 0.014(4) 0.005(4) 0.009(5)
C12 0.015(5) 0.031(5) 0.022(4) 0.011(4) -0.003(4) 0.002(4)
C13 0.012(4) 0.034(5) 0.022(4) 0.005(4) 0.004(4) -0.003(4)
C14 0.015(4) 0.018(4) 0.020(4) -0.009(3) 0.011(4) -0.002(3)
C15 0.007(4) 0.022(4) 0.036(5) -0.005(4) 0.007(4) 0.000(3)
C16 0.012(4) 0.041(5) 0.028(5) 0.002(5) 0.005(4) 0.008(4)
C17 0.022(5) 0.041(5) 0.021(5) -0.001(4) 0.005(4) 0.020(4)
C18 0.028(5) 0.021(5) 0.028(5) 0.000(4) -0.006(4) 0.012(4)
C19 0.018(5) 0.016(4) 0.030(5) -0.002(4) 0.007(4) 0.007(3)
C20 0.004(3) 0.013(3) 0.018(4) -0.005(3) 0.003(3) 0.003(3)
C21 0.007(4) 0.026(4) 0.011(4) 0.001(3) 0.001(3) 0.000(3)
C22 0.012(4) 0.031(5) 0.013(4) 0.001(3) 0.000(3) -0.011(4)
C23 0.014(4) 0.024(4) 0.019(4) -0.005(4) 0.000(3) 0.000(3)
C24 0.012(4) 0.017(4) 0.027(4) -0.005(3) 0.002(4) -0.006(3)
C25 0.016(4) 0.011(4) 0.030(5) -0.002(3) 0.004(4) -0.001(3)
C26 0.016(4) 0.016(4) 0.028(4) -0.007(3) -0.005(4) 0.001(3)
C27 0.015(4) 0.023(4) 0.027(5) 0.000(4) 0.002(4) 0.003(3)
C28 0.018(5) 0.024(5) 0.034(5) -0.009(4) 0.012(4) -0.003(4)
C29 0.024(5) 0.027(5) 0.027(5) -0.003(4) -0.008(4) -0.001(4)
C30 0.018(4) 0.026(5) 0.037(6) 0.005(4) 0.008(4) -0.008(4)
C31 0.020(5) 0.035(5) 0.017(4) -0.004(4) 0.007(4) -0.006(4)
C32 0.012(4) 0.022(4) 0.022(4) 0.005(3) -0.002(3) 0.008(3)
C33 0.024(4) 0.034(4) 0.027(4) -0.002(4) -0.007(3) 0.010(3)
C34 0.024(5) 0.030(5) 0.028(6) -0.010(5) -0.010(5) 0.006(4)
C34A 0.026(6) 0.034(6) 0.024(6) -0.010(5) -0.012(5) 0.009(6)
C35 0.028(4) 0.031(4) 0.023(4) -0.015(4) -0.009(4) 0.009(3)
O2 0.035(4) 0.029(4) 0.042(5) 0.007(3) 0.004(4) -0.003(3)
C36 0.029(5) 0.040(6) 0.033(6) 0.002(5) -0.001(5) 0.000(4)
C37 0.036(6) 0.037(5) 0.039(6) 0.004(5) 0.010(5) 0.008(5)
C38 0.048(6) 0.026(5) 0.060(8) 0.007(5) 0.033(7) 0.004(5)
C39 0.022(6) 0.026(8) 0.045(13) 0.000(7) 0.024(7) -0.006(5)

loop_
_atom_type_symbol
_atom_type_description
_atom_type_scat_dispersion_real
_atom_type_scat_dispersion_imag
_atom_type_scat_source
C C 0.0181 0.0091 'International Tables Vol C Tables 4.2.6.8 and 6.1.1.4'
H H 0.0000 0.0000 'International Tables Vol C Tables 4.2.6.8 and 6.1.1.4'
Gd Gd -8.8380 11.9157 'International Tables Vol C Tables 4.2.6.8 and 6.1.1.4'
I I -0.3257 6.8362 'International Tables Vol C Tables 4.2.6.8 and 6.1.1.4'
N N 0.0311 0.0180 'International Tables Vol C Tables 4.2.6.8 and 6.1.1.4'
O O 0.0492 0.0322 'International Tables Vol C Tables 4.2.6.8 and 6.1.1.4'
P P 0.2955 0.4335 'International Tables Vol C Tables 4.2.6.8 and 6.1.1.4'
Si Si 0.2541 0.3302 'International Tables Vol C Tables 4.2.6.8 and 6.1.1.4'

loop_
_geom_angle_atom_site_label_1
_geom_angle_atom_site_label_2
_geom_angle_atom_site_label_3
_geom_angle
_geom_angle_site_symmetry_1
_geom_angle_site_symmetry_3
O1 Gd1 N2 149.4(2) . .
O1 Gd1 N1 83.6(2) . .
N2 Gd1 N1 93.6(2) . .
O1 Gd1 C1 86.5(2) . .
N2 Gd1 C1 65.2(3) . .
N1 Gd1 C1 64.2(3) . .
O1 Gd1 I2 104.56(16) . .
N2 Gd1 I2 105.97(18) . .
N1 Gd1 I2 97.67(18) . .
C1 Gd1 I2 157.97(18) . .
O1 Gd1 I1 81.04(15) . .
N2 Gd1 I1 93.89(16) . .
N1 Gd1 I1 160.84(18) . .
C1 Gd1 I1 103.39(17) . .
I2 Gd1 I1 97.20(2) . .
N1 P1 C1 107.2(4) . .
N1 P1 C8 113.6(4) . .
C1 P1 C8 104.8(4) . .
N1 P1 C2 111.1(4) . .
C1 P1 C2 114.9(4) . .
C8 P1 C2 105.2(4) . .
N2 P2 C1 108.0(4) . .
N2 P2 C20 112.9(4) . .
C1 P2 C20 112.4(4) . .
N2 P2 C14 112.2(4) . .
C1 P2 C14 106.4(4) . .
C20 P2 C14 104.8(4) . .
N1 Si1 C27 109.4(4) . .
N1 Si1 C26 109.6(4) . .
C27 Si1 C26 108.0(4) . .
N1 Si1 C28 114.9(4) . .
C27 Si1 C28 106.5(4) . .
C26 Si1 C28 108.2(5) . .
N2 Si2 C30 110.2(4) . .
N2 Si2 C29 108.7(4) . .
C30 Si2 C29 106.8(5) . .
N2 Si2 C31 114.7(4) . .
C30 Si2 C31 107.2(4) . .
C29 Si2 C31 109.0(5) . .
C35 O1 C32 106.5(7) . .
C35 O1 Gd1 120.3(6) . .
C32 O1 Gd1 127.9(5) . .
P1 N1 Si1 130.1(4) . .
P1 N1 Gd1 99.0(3) . .
Si1 N1 Gd1 130.7(4) . .
P2 N2 Si2 135.3(5) . .
P2 N2 Gd1 99.6(3) . .
Si2 N2 Gd1 124.5(4) . .
P1 C1 P2 122.9(5) . .
P1 C1 Gd1 86.7(3) . .
P2 C1 Gd1 86.3(3) . .
P1 C1 H1 116.8 . .
P2 C1 H1 116.8 . .
Gd1 C1 H1 116.8 . .
C7 C2 C3 119.4(9) . .
C7 C2 P1 122.9(8) . .
C3 C2 P1 117.8(7) . .
C2 C3 C4 120.4(9) . .
C2 C3 H3 119.8 . .
C4 C3 H3 119.8 . .
C5 C4 C3 120.4(10) . .
C5 C4 H4 119.8 . .
C3 C4 H4 119.8 . .
C4 C5 C6 119.6(9) . .
C4 C5 H5 120.2 . .
C6 C5 H5 120.2 . .
C7 C6 C5 119.3(9) . .
C7 C6 H6 120.3 . .
C5 C6 H6 120.3 . .
C2 C7 C6 120.8(9) . .
C2 C7 H7 119.6 . .
C6 C7 H7 119.6 . .
C13 C8 C9 120.0(9) . .
C13 C8 P1 121.4(7) . .
C9 C8 P1 118.5(7) . .
C8 C9 C10 119.4(9) . .
C8 C9 H9 120.3 . .
C10 C9 H9 120.3 . .
C11 C10 C9 120.4(10) . .
C11 C10 H10 119.8 . .
C9 C10 H10 119.8 . .
C10 C11 C12 121.0(9) . .
C10 C11 H11 119.5 . .
C12 C11 H11 119.5 . .
C13 C12 C11 118.1(9) . .
C13 C12 H12 120.9 . .
C11 C12 H12 120.9 . .
C8 C13 C12 121.0(10) . .
C8 C13 H13 119.5 . .
C12 C13 H13 119.5 . .
C19 C14 C15 119.5(8) . .
C19 C14 P2 122.8(7) . .
C15 C14 P2 117.7(7) . .
C16 C15 C14 120.5(9) . .
C16 C15 H15 119.8 . .
C14 C15 H15 119.8 . .
C15 C16 C17 119.6(9) . .
C15 C16 H16 120.2 . .
C17 C16 H16 120.2 . .
C18 C17 C16 120.5(9) . .
C18 C17 H17 119.7 . .
C16 C17 H17 119.7 . .
C17 C18 C19 119.9(9) . .
C17 C18 H18 120.1 . .
C19 C18 H18 120.1 . .
C14 C19 C18 120.1(9) . .
C14 C19 H19 120.0 . .
C18 C19 H19 120.0 . .
C21 C20 C25 118.8(8) . .
C21 C20 P2 120.8(7) . .
C25 C20 P2 120.4(7) . .
C20 C21 C22 120.3(9) . .
C20 C21 H21 119.8 . .
C22 C21 H21 119.8 . .
C23 C22 C21 120.5(9) . .
C23 C22 H22 119.8 . .
C21 C22 H22 119.8 . .
C22 C23 C24 119.8(9) . .
C22 C23 H23 120.1 . .
C24 C23 H23 120.1 . .
C25 C24 C23 119.9(9) . .
C25 C24 H24 120.1 . .
C23 C24 H24 120.1 . .
C24 C25 C20 120.6(9) . .
C24 C25 H25 119.7 . .
C20 C25 H25 119.7 . .
Si1 C26 H26A 109.5 . .
Si1 C26 H26B 109.5 . .
H26A C26 H26B 109.5 . .
Si1 C26 H26C 109.5 . .
H26A C26 H26C 109.5 . .
H26B C26 H26C 109.5 . .
Si1 C27 H27A 109.5 . .
Si1 C27 H27B 109.5 . .
H27A C27 H27B 109.5 . .
Si1 C27 H27C 109.5 . .
H27A C27 H27C 109.5 . .
H27B C27 H27C 109.5 . .
Si1 C28 H28A 109.5 . .
Si1 C28 H28B 109.5 . .
H28A C28 H28B 109.5 . .
Si1 C28 H28C 109.5 . .
H28A C28 H28C 109.5 . .
H28B C28 H28C 109.5 . .
Si2 C29 H29A 109.5 . .
Si2 C29 H29B 109.5 . .
H29A C29 H29B 109.5 . .
Si2 C29 H29C 109.5 . .
H29A C29 H29C 109.5 . .
H29B C29 H29C 109.5 . .
Si2 C30 H30A 109.5 . .
Si2 C30 H30B 109.5 . .
H30A C30 H30B 109.5 . .
Si2 C30 H30C 109.5 . .
H30A C30 H30C 109.5 . .
H30B C30 H30C 109.5 . .
Si2 C31 H31A 109.5 . .
Si2 C31 H31B 109.5 . .
H31A C31 H31B 109.5 . .
Si2 C31 H31C 109.5 . .
H31A C31 H31C 109.5 . .
H31B C31 H31C 109.5 . .
O1 C32 C33 105.5(7) . .
O1 C32 H32A 110.6 . .
C33 C32 H32A 110.6 . .
O1 C32 H32B 110.6 . .
C33 C32 H32B 110.6 . .
H32A C32 H32B 108.8 . .
C32 C33 C34A 100.7(13) . .
C32 C33 C34 105.3(8) . .
C32 C33 H33A 110.7 . .
C34A C33 H33A 135.5 . .
C34 C33 H33A 110.7 . .
C32 C33 H33B 110.7 . .
C34A C33 H33B 87.5 . .
C34 C33 H33B 110.7 . .
H33A C33 H33B 108.8 . .
C32 C33 H33C 111.6 . .
C34A C33 H33C 111.6 . .
C34 C33 H33C 84.7 . .
H33B C33 H33C 128.6 . .
C32 C33 H33D 111.6 . .
C34A C33 H33D 111.6 . .
C34 C33 H33D 130.8 . .
H33A C33 H33D 85.6 . .
H33C C33 H33D 109.4 . .
C35 C34 C33 102.7(10) . .
C35 C34 H34A 111.2 . .
C33 C34 H34A 111.2 . .
C35 C34 H34B 111.2 . .
C33 C34 H34B 111.2 . .
H34A C34 H34B 109.1 . .
C35 C34A C33 102.2(12) . .
C35 C34A H34C 111.3 . .
C33 C34A H34C 111.3 . .
C35 C34A H34D 111.3 . .
C33 C34A H34D 111.3 . .
H34C C34A H34D 109.2 . .
O1 C35 C34 106.7(9) . .
O1 C35 C34A 110.3(12) . .
O1 C35 H35A 110.4 . .
C34 C35 H35A 110.4 . .
C34A C35 H35A 81.8 . .
O1 C35 H35B 110.4 . .
C34 C35 H35B 110.4 . .
C34A C35 H35B 130.6 . .
H35A C35 H35B 108.6 . .
O1 C35 H35C 109.6 . .
C34 C35 H35C 134.5 . .
C34A C35 H35C 109.6 . .
H35B C35 H35C 81.4 . .
O1 C35 H35D 109.6 . .
C34 C35 H35D 83.9 . .
C34A C35 H35D 109.6 . .
H35A C35 H35D 130.8 . .
H35C C35 H35D 108.1 . .
C39A O2 C36 103.8(13) . .
C39 O2 C36 107.6(9) . .
O2 C36 C37 106.2(9) . .
O2 C36 H36A 110.5 . .
C37 C36 H36A 110.5 . .
O2 C36 H36B 110.5 . .
C37 C36 H36B 110.5 . .
H36A C36 H36B 108.7 . .
C36 C37 C38 102.0(9) . .
C36 C37 H37A 111.4 . .
C38 C37 H37A 111.4 . .
C36 C37 H37B 111.4 . .
C38 C37 H37B 111.4 . .
H37A C37 H37B 109.2 . .
C39 C38 C37 101.7(10) . .
C39A C38 C37 106.3(11) . .
C39 C38 H38A 111.4 . .
C39A C38 H38A 127.9 . .
C37 C38 H38A 111.4 . .
C39 C38 H38B 111.4 . .
C39A C38 H38B 87.9 . .
C37 C38 H38B 111.4 . .
H38A C38 H38B 109.3 . .
C39 C38 H38C 90.8 . .
C39A C38 H38C 110.5 . .
C37 C38 H38C 110.5 . .
H38B C38 H38C 126.4 . .
C39 C38 H38D 132.5 . .
C39A C38 H38D 110.5 . .
C37 C38 H38D 110.5 . .
H38A C38 H38D 88.6 . .
H38C C38 H38D 108.7 . .
O2 C39 C38 107.4(11) . .
O2 C39 H39A 110.2 . .
C38 C39 H39A 110.2 . .
O2 C39 H39B 110.2 . .
C38 C39 H39B 110.2 . .
H39A C39 H39B 108.5 . .
O2 C39A C38 106.8(13) . .
O2 C39A H39C 110.4 . .
C38 C39A H39C 110.4 . .
O2 C39A H39D 110.4 . .
C38 C39A H39D 110.4 . .
H39C C39A H39D 108.6 . .

loop_
_geom_bond_atom_site_label_1
_geom_bond_atom_site_label_2
_geom_bond_distance
_geom_bond_site_symmetry_2
Gd1 O1 2.372(6) .
Gd1 N2 2.383(7) .
Gd1 N1 2.412(7) .
Gd1 C1 2.657(9) .
Gd1 I2 3.0234(8) .
Gd1 I1 3.0442(7) .
P1 N1 1.603(8) .
P1 C1 1.752(8) .
P1 C8 1.816(9) .
P1 C2 1.823(9) .
P2 N2 1.608(8) .
P2 C1 1.759(9) .
P2 C20 1.824(9) .
P2 C14 1.830(9) .
Si1 N1 1.753(7) .
Si1 C27 1.859(10) .
Si1 C26 1.865(10) .
Si1 C28 1.875(9) .
Si2 N2 1.738(8) .
Si2 C30 1.867(10) .
Si2 C29 1.878(11) .
Si2 C31 1.879(10) .
O1 C35 1.446(12) .
O1 C32 1.481(11) .
C1 H1 1.0000 .
C2 C7 1.384(13) .
C2 C3 1.387(14) .
C3 C4 1.398(14) .
C3 H3 0.9500 .
C4 C5 1.381(16) .
C4 H4 0.9500 .
C5 C6 1.403(15) .
C5 H5 0.9500 .
C6 C7 1.402(14) .
C6 H6 0.9500 .
C7 H7 0.9500 .
C8 C13 1.382(14) .
C8 C9 1.384(13) .
C9 C10 1.414(13) .
C9 H9 0.9500 .
C10 C11 1.357(16) .
C10 H10 0.9500 .
C11 C12 1.409(16) .
C11 H11 0.9500 .
C12 C13 1.402(13) .
C12 H12 0.9500 .
C13 H13 0.9500 .
C14 C19 1.392(13) .
C14 C15 1.400(12) .
C15 C16 1.377(13) .
C15 H15 0.9500 .
C16 C17 1.409(16) .
C16 H16 0.9500 .
C17 C18 1.370(16) .
C17 H17 0.9500 .
C18 C19 1.402(13) .
C18 H18 0.9500 .
C19 H19 0.9500 .
C20 C21 1.377(12) .
C20 C25 1.393(12) .
C21 C22 1.385(13) .
C21 H21 0.9500 .
C22 C23 1.367(14) .
C22 H22 0.9500 .
C23 C24 1.384(14) .
C23 H23 0.9500 .
C24 C25 1.377(13) .
C24 H24 0.9500 .
C25 H25 0.9500 .
C26 H26A 0.9800 .
C26 H26B 0.9800 .
C26 H26C 0.9800 .
C27 H27A 0.9800 .
C27 H27B 0.9800 .
C27 H27C 0.9800 .
C28 H28A 0.9800 .
C28 H28B 0.9800 .
C28 H28C 0.9800 .
C29 H29A 0.9800 .
C29 H29B 0.9800 .
C29 H29C 0.9800 .
C30 H30A 0.9800 .
C30 H30B 0.9800 .
C30 H30C 0.9800 .
C31 H31A 0.9800 .
C31 H31B 0.9800 .
C31 H31C 0.9800 .
C32 C33 1.512(13) .
C32 H32A 0.9900 .
C32 H32B 0.9900 .
C33 C34A 1.59(2) .
C33 C34 1.599(17) .
C33 H33A 0.9900 .
C33 H33B 0.9900 .
C33 H33C 0.9900 .
C33 H33D 0.9900 .
C34 C35 1.480(15) .
C34 H34A 0.9900 .
C34 H34B 0.9900 .
C34A C35 1.498(18) .
C34A H34C 0.9900 .
C34A H34D 0.9900 .
C35 H35A 0.9900 .
C35 H35B 0.9900 .
C35 H35C 0.9900 .
C35 H35D 0.9900 .
O2 C39A 1.441(17) .
O2 C39 1.441(13) .
O2 C36 1.443(12) .
C36 C37 1.492(14) .
C36 H36A 0.9900 .
C36 H36B 0.9900 .
C37 C38 1.512(17) .
C37 H37A 0.9900 .
C37 H37B 0.9900 .
C38 C39 1.481(16) .
C38 C39A 1.494(19) .
C38 H38A 0.9900 .
C38 H38B 0.9900 .
C38 H38C 0.9900 .
C38 H38D 0.9900 .
C39 H39A 0.9900 .
C39 H39B 0.9900 .
C39A H39C 0.9900 .
C39A H39D 0.9900 .

loop_
_geom_torsion_atom_site_label_1
_geom_torsion_atom_site_label_2
_geom_torsion_atom_site_label_3
_geom_torsion_atom_site_label_4
_geom_torsion
_geom_torsion_site_symmetry_1
_geom_torsion_site_symmetry_2
_geom_torsion_site_symmetry_3
_geom_torsion_site_symmetry_4
N2 Gd1 O1 C35 -178.9(6) . . . .
N1 Gd1 O1 C35 -92.8(7) . . . .
C1 Gd1 O1 C35 -157.2(7) . . . .
I2 Gd1 O1 C35 3.5(7) . . . .
I1 Gd1 O1 C35 98.7(6) . . . .
N2 Gd1 O1 C32 30.5(9) . . . .
N1 Gd1 O1 C32 116.7(7) . . . .
C1 Gd1 O1 C32 52.3(7) . . . .
I2 Gd1 O1 C32 -147.1(6) . . . .
I1 Gd1 O1 C32 -51.9(6) . . . .
C1 P1 N1 Si1 168.0(6) . . . .
C8 P1 N1 Si1 -76.7(7) . . . .
C2 P1 N1 Si1 41.7(7) . . . .
C1 P1 N1 Gd1 -16.1(4) . . . .
C8 P1 N1 Gd1 99.1(4) . . . .
C2 P1 N1 Gd1 -142.4(3) . . . .
C27 Si1 N1 P1 121.6(6) . . . .
C26 Si1 N1 P1 -120.2(6) . . . .
C28 Si1 N1 P1 1.9(8) . . . .
C27 Si1 N1 Gd1 -53.0(6) . . . .
C26 Si1 N1 Gd1 65.1(6) . . . .
C28 Si1 N1 Gd1 -172.8(5) . . . .
O1 Gd1 N1 P1 -78.0(3) . . . .
N2 Gd1 N1 P1 71.4(4) . . . .
C1 Gd1 N1 P1 11.2(3) . . . .
I2 Gd1 N1 P1 178.1(3) . . . .
I1 Gd1 N1 P1 -41.3(8) . . . .
O1 Gd1 N1 Si1 97.8(5) . . . .
N2 Gd1 N1 Si1 -112.7(5) . . . .
C1 Gd1 N1 Si1 -172.9(6) . . . .
I2 Gd1 N1 Si1 -6.1(5) . . . .
I1 Gd1 N1 Si1 134.5(4) . . . .
C1 P2 N2 Si2 -179.9(6) . . . .
C20 P2 N2 Si2 -55.1(7) . . . .
C14 P2 N2 Si2 63.1(7) . . . .
C1 P2 N2 Gd1 9.1(4) . . . .
C20 P2 N2 Gd1 134.0(3) . . . .
C14 P2 N2 Gd1 -107.9(4) . . . .
C30 Si2 N2 P2 -127.7(7) . . . .
C29 Si2 N2 P2 115.6(7) . . . .
C31 Si2 N2 P2 -6.6(8) . . . .
C30 Si2 N2 Gd1 41.5(6) . . . .
C29 Si2 N2 Gd1 -75.3(5) . . . .
C31 Si2 N2 Gd1 162.5(4) . . . .
O1 Gd1 N2 P2 17.7(6) . . . .
N1 Gd1 N2 P2 -65.7(3) . . . .
C1 Gd1 N2 P2 -6.3(3) . . . .
I2 Gd1 N2 P2 -164.7(2) . . . .
I1 Gd1 N2 P2 96.6(3) . . . .
O1 Gd1 N2 Si2 -154.6(4) . . . .
N1 Gd1 N2 Si2 122.0(4) . . . .
C1 Gd1 N2 Si2 -178.6(5) . . . .
I2 Gd1 N2 Si2 23.0(4) . . . .
I1 Gd1 N2 Si2 -75.6(4) . . . .
N1 P1 C1 P2 -69.0(6) . . . .
C8 P1 C1 P2 170.0(6) . . . .
C2 P1 C1 P2 55.0(7) . . . .
N1 P1 C1 Gd1 14.5(4) . . . .
C8 P1 C1 Gd1 -106.5(4) . . . .
C2 P1 C1 Gd1 138.5(4) . . . .
N2 P2 C1 P1 75.6(6) . . . .
C20 P2 C1 P1 -49.6(7) . . . .
C14 P2 C1 P1 -163.7(5) . . . .
N2 P2 C1 Gd1 -8.1(4) . . . .
C20 P2 C1 Gd1 -133.3(3) . . . .
C14 P2 C1 Gd1 112.6(3) . . . .
O1 Gd1 C1 P1 74.4(3) . . . .
N2 Gd1 C1 P1 -117.6(4) . . . .
N1 Gd1 C1 P1 -10.1(3) . . . .
I2 Gd1 C1 P1 -47.0(7) . . . .
I1 Gd1 C1 P1 154.3(2) . . . .
O1 Gd1 C1 P2 -162.3(3) . . . .
N2 Gd1 C1 P2 5.7(3) . . . .
N1 Gd1 C1 P2 113.1(4) . . . .
I2 Gd1 C1 P2 76.3(5) . . . .
I1 Gd1 C1 P2 -82.4(3) . . . .
N1 P1 C2 C7 -146.8(7) . . . .
C1 P1 C2 C7 91.4(7) . . . .
C8 P1 C2 C7 -23.4(8) . . . .
N1 P1 C2 C3 33.4(7) . . . .
C1 P1 C2 C3 -88.5(7) . . . .
C8 P1 C2 C3 156.7(7) . . . .
C7 C2 C3 C4 0.3(13) . . . .
P1 C2 C3 C4 -179.8(7) . . . .
C2 C3 C4 C5 -0.3(14) . . . .
C3 C4 C5 C6 0.1(14) . . . .
C4 C5 C6 C7 0.2(14) . . . .
C3 C2 C7 C6 0.0(12) . . . .
P1 C2 C7 C6 -179.9(6) . . . .
C5 C6 C7 C2 -0.2(13) . . . .
N1 P1 C8 C13 -162.5(7) . . . .
C1 P1 C8 C13 -45.8(8) . . . .
C2 P1 C8 C13 75.7(8) . . . .
N1 P1 C8 C9 14.4(8) . . . .
C1 P1 C8 C9 131.0(7) . . . .
C2 P1 C8 C9 -107.4(8) . . . .
C13 C8 C9 C10 -0.4(14) . . . .
P1 C8 C9 C10 -177.2(7) . . . .
C8 C9 C10 C11 1.0(15) . . . .
C9 C10 C11 C12 -1.3(16) . . . .
C10 C11 C12 C13 0.9(15) . . . .
C9 C8 C13 C12 -0.1(14) . . . .
P1 C8 C13 C12 176.7(7) . . . .
C11 C12 C13 C8 -0.2(14) . . . .
N2 P2 C14 C19 -173.1(8) . . . .
C1 P2 C14 C19 69.0(9) . . . .
C20 P2 C14 C19 -50.3(9) . . . .
N2 P2 C14 C15 7.6(9) . . . .
C1 P2 C14 C15 -110.3(8) . . . .
C20 P2 C14 C15 130.5(8) . . . .
C19 C14 C15 C16 0.8(16) . . . .
P2 C14 C15 C16 -179.9(8) . . . .
C14 C15 C16 C17 0.3(16) . . . .
C15 C16 C17 C18 -0.8(17) . . . .
C16 C17 C18 C19 0.0(16) . . . .
C15 C14 C19 C18 -1.6(15) . . . .
P2 C14 C19 C18 179.2(8) . . . .
C17 C18 C19 C14 1.1(16) . . . .
N2 P2 C20 C21 6.0(8) . . . .
C1 P2 C20 C21 128.4(7) . . . .
C14 P2 C20 C21 -116.4(7) . . . .
N2 P2 C20 C25 -172.3(6) . . . .
C1 P2 C20 C25 -49.9(8) . . . .
C14 P2 C20 C25 65.3(7) . . . .
C25 C20 C21 C22 -4.4(12) . . . .
P2 C20 C21 C22 177.3(6) . . . .
C20 C21 C22 C23 0.4(13) . . . .
C21 C22 C23 C24 2.8(13) . . . .
C22 C23 C24 C25 -2.0(13) . . . .
C23 C24 C25 C20 -2.1(13) . . . .
C21 C20 C25 C24 5.3(12) . . . .
P2 C20 C25 C24 -176.4(6) . . . .
C35 O1 C32 C33 -29.5(9) . . . .
Gd1 O1 C32 C33 124.3(7) . . . .
O1 C32 C33 C34A 38.3(18) . . . .
O1 C32 C33 C34 10.1(12) . . . .
C32 C33 C34 C35 11.9(15) . . . .
C34A C33 C34 C35 -72.0(17) . . . .
C32 C33 C34A C35 -33(3) . . . .
C34 C33 C34A C35 69.7(17) . . . .
C32 O1 C35 C34 38.5(12) . . . .
Gd1 O1 C35 C34 -117.7(10) . . . .
C32 O1 C35 C34A 7(2) . . . .
Gd1 O1 C35 C34A -149(2) . . . .
C33 C34 C35 O1 -30.3(15) . . . .
C33 C34 C35 C34A 71.5(17) . . . .
C33 C34A C35 O1 17(3) . . . .
C33 C34A C35 C34 -71.8(17) . . . .
C39A O2 C36 C37 40(2) . . . .
C39 O2 C36 C37 14.0(15) . . . .
O2 C36 C37 C38 -32.7(12) . . . .
C36 C37 C38 C39 38.2(15) . . . .
C36 C37 C38 C39A 14(2) . . . .
C39A O2 C39 C38 -74(2) . . . .
C36 O2 C39 C38 11.0(19) . . . .
C39A C38 C39 O2 73(2) . . . .
C37 C38 C39 O2 -30.9(18) . . . .
C39 O2 C39A C38 72(2) . . . .
C36 O2 C39A C38 -30(3) . . . .
C39 C38 C39A O2 -72(2) . . . .
C37 C38 C39A O2 10(3) . . . .
